data_4518927
loop_
_publ_author_name
'Xu, Songgen'
'Geng, Peiyu'
'Li, Yuling'
'Liu, Guixia'
'Zhang, Lei'
'Guo, Yinlong'
'Huang, Zheng'

_publ_section_title
;
 Pincer Iron Hydride Complexes for Alkene Isomerization: Catalytic
 Approach to Trisubstituted (Z)-Alkenyl Boronates
;
_journal_name_full 'ACS Catalysis'
_journal_page_first 10138
_journal_page_last 10147
_journal_paper_doi 10.1021/acscatal.1c02432
_journal_year 2021
_chemical_absolute_configuration rmad
_chemical_formula_moiety 'C27 H40 Cl2 Fe N3 P'
_chemical_formula_sum 'C27 H40 Cl2 Fe N3 P'
_chemical_formula_weight 564.34
_space_group_crystal_system monoclinic
_space_group_IT_number 4
_space_group_name_Hall 'P 2yb'
_space_group_name_H-M_alt 'P 1 21 1'
_atom_sites_solution_hydrogens geom
_atom_sites_solution_primary dual
_audit_creation_date 2019-12-06
_audit_creation_method
;
Olex2 1.2
(compiled 2018.05.29 svn.r3508 for OlexSys, GUI svn.r5506)
;
_cell_angle_alpha 90
_cell_angle_beta 104.8090(10)
_cell_angle_gamma 90
_cell_formula_units_Z 2
_cell_length_a 9.3707(3)
_cell_length_b 11.8804(3)
_cell_length_c 12.9994(4)
_cell_measurement_reflns_used 9935
_cell_measurement_temperature 173(2)
_cell_measurement_theta_max 54.920
_cell_measurement_theta_min 3.060
_cell_volume 1399.12(7)
_computing_cell_refinement 'SAINT v8.37A (Bruker, 2015)'
_computing_data_reduction 'SAINT v8.37A (Bruker, 2015)'
_computing_molecular_graphics 'Olex2 (Dolomanov et al., 2009)'
_computing_publication_material 'Olex2 (Dolomanov et al., 2009)'
_computing_structure_refinement 'ShelXL (Sheldrick, 2015)'
_computing_structure_solution 'ShelXT (Sheldrick, 2015)'
_diffrn_ambient_temperature 172.99
_diffrn_measured_fraction_theta_full 0.988
_diffrn_measured_fraction_theta_max 0.986
_diffrn_measurement_device_type 'Bruker D8 Venture'
_diffrn_measurement_method '\f and \w scans'
_diffrn_radiation_type GaK\a
_diffrn_radiation_wavelength 1.34139
_diffrn_reflns_av_R_equivalents 0.0371
_diffrn_reflns_av_unetI/netI 0.0540
_diffrn_reflns_Laue_measured_fraction_full 0.988
_diffrn_reflns_Laue_measured_fraction_max 0.986
_diffrn_reflns_limit_h_max 11
_diffrn_reflns_limit_h_min -11
_diffrn_reflns_limit_k_max 10
_diffrn_reflns_limit_k_min -14
_diffrn_reflns_limit_l_max 15
_diffrn_reflns_limit_l_min -15
_diffrn_reflns_number 12920
_diffrn_reflns_point_group_measured_fraction_full 0.989
_diffrn_reflns_point_group_measured_fraction_max 0.987
_diffrn_reflns_theta_full 53.594
_diffrn_reflns_theta_max 54.907
_diffrn_reflns_theta_min 3.059
_diffrn_standards_number 0
_exptl_absorpt_coefficient_mu 4.524
_exptl_absorpt_correction_T_max 0.7508
_exptl_absorpt_correction_T_min 0.5298
_exptl_absorpt_correction_type multi-scan
_exptl_absorpt_process_details
'SADABS-2016/2 (Bruker,2016/2) was used for absorption correction. wR2(int) was 0.1689 before and 0.0776 after correction. The Ratio of minimum to maximum transmission is 0.7056. The \l/2 correction factor is Not present.'
_exptl_crystal_colour yellow
_exptl_crystal_colour_primary yellow
_exptl_crystal_density_diffrn 1.340
_exptl_crystal_description block
_exptl_crystal_F_000 596
_exptl_crystal_size_max 0.15
_exptl_crystal_size_mid 0.08
_exptl_crystal_size_min 0.06
_refine_diff_density_max 0.223
_refine_diff_density_min -0.257
_refine_diff_density_rms 0.050
_refine_ls_abs_structure_details
;
 Refined as an inversion twin.
;
_refine_ls_abs_structure_Flack 0.027(7)
_refine_ls_extinction_method none
_refine_ls_goodness_of_fit_ref 1.073
_refine_ls_hydrogen_treatment constr
_refine_ls_matrix_type full
_refine_ls_number_parameters 347
_refine_ls_number_reflns 4454
_refine_ls_number_restraints 91
_refine_ls_restrained_S_all 1.094
_refine_ls_R_factor_all 0.0292
_refine_ls_R_factor_gt 0.0260
_refine_ls_shift/su_max 0.000
_refine_ls_shift/su_mean 0.000
_refine_ls_structure_factor_coef Fsqd
_refine_ls_weighting_details 'w=1/[\s^2^(Fo^2^)+(0.0103P)^2^+0.1889P] where P=(Fo^2^+2Fc^2^)/3'
_refine_ls_weighting_scheme calc
_refine_ls_wR_factor_gt 0.0614
_refine_ls_wR_factor_ref 0.0648
_reflns_Friedel_coverage 0.904
_reflns_Friedel_fraction_full 0.990
_reflns_Friedel_fraction_max 0.988
_reflns_number_gt 4204
_reflns_number_total 4454
_reflns_threshold_expression 'I > 2\s(I)'
_cod_data_source_file cs1c02432_si_002.cif
_cod_data_source_block mj19774_0m
_cod_database_code 4518927
_shelx_shelxl_version_number 2016/6
_shelx_space_group_comment
;
The symmetry employed for this shelxl refinement is uniquely defined
by the following loop, which should always be used as a source of
symmetry information in preference to the above space-group names.
They are only intended as comments.
;
_shelx_estimated_absorpt_t_max 0.773
_shelx_estimated_absorpt_t_min 0.550
_olex2_refinement_description
;
1. Twinned data refinement
 Scales: 0.973(7)
 0.027(7)
2. Fixed Uiso
 At 1.2 times of:
  All C(H) groups, All C(H,H) groups
 At 1.5 times of:
  All C(H,H,H) groups
3. Uiso/Uaniso restraints and constraints
C24 \\sim C25 \\sim C26 \\sim C27: within 2A with sigma of 0.01 and sigma for
terminal atoms of 0.02
C24 \\sim C25 \\sim C26 \\sim C27 \\sim C28 \\sim C29 \\sim C30: within 2A with
sigma of 0.005 and sigma for terminal atoms of 0.01
Uanis(C25) \\sim Ueq, Uanis(C27) \\sim Ueq, Uanis(C26) \\sim Ueq: with sigma of
0.005 and sigma for terminal atoms of 0.01
4. Others
 Fixed Sof: C25(0.75) H25A(0.75) H25B(0.75) H25C(0.75) C26(0.75) H26A(0.75)
 H26B(0.75) H26C(0.75) C27(0.75) H27A(0.75) H27B(0.75) H27C(0.75) C28(0.25)
 H28A(0.25) H28B(0.25) H28C(0.25) C29(0.25) H29A(0.25) H29B(0.25) H29C(0.25)
 C30(0.25) H30A(0.25) H30B(0.25) H30C(0.25)
5.a Ternary CH refined with riding coordinates:
 C9(H9)
5.b Secondary CH2 refined with riding coordinates:
 C1(H1A,H1B), C8(H8A,H8B)
5.c Aromatic/amide H refined with riding coordinates:
 C3(H3), C4(H4), C5(H5), C15(H15), C16(H16), C17(H17), C18(H18), C19(H19)
5.d Idealised Me refined as rotating group:
 C11(H11A,H11B,H11C), C12(H12A,H12B,H12C), C13(H13A,H13B,H13C), C21(H21A,H21B,
 H21C), C22(H22A,H22B,H22C), C23(H23A,H23B,H23C), C25(H25A,H25B,H25C), C26(H26A,
 H26B,H26C), C27(H27A,H27B,H27C), C28(H28A,H28B,H28C), C29(H29A,H29B,H29C),
 C30(H30A,H30B,H30C)
;
_olex2_submission_special_instructions 'No special instructions were received'

loop_
_space_group_symop_operation_xyz
'x, y, z'
'-x, y+1/2, -z'

loop_
_atom_site_label
_atom_site_type_symbol
_atom_site_fract_x
_atom_site_fract_y
_atom_site_fract_z
_atom_site_U_iso_or_equiv
_atom_site_adp_type
_atom_site_occupancy
_atom_site_site_symmetry_order
_atom_site_calc_flag
_atom_site_refinement_flags_posn
_atom_site_refinement_flags_adp
_atom_site_refinement_flags_occupancy
_atom_site_disorder_assembly
_atom_site_disorder_group
Fe1 Fe 0.36731(4) 0.46786(5) 0.71206(3) 0.01808(12) Uani 1 1 d . . . . .
Cl1 Cl 0.23540(8) 0.52862(7) 0.83051(6) 0.02466(19) Uani 1 1 d . . . . .
Cl2 Cl 0.32117(11) 0.33287(8) 0.58065(7) 0.0348(2) Uani 1 1 d . . . . .
P1 P 0.30719(9) 0.63963(8) 0.57865(6) 0.01969(19) Uani 1 1 d . . . . .
N1 N 0.5855(3) 0.5177(2) 0.70521(18) 0.0172(6) Uani 1 1 d . . . . .
N2 N 0.5129(3) 0.3712(2) 0.8367(2) 0.0198(6) Uani 1 1 d . . . . .
N3 N 0.7406(3) 0.3527(2) 0.9468(2) 0.0207(6) Uani 1 1 d . . . . .
C1 C 0.4825(3) 0.6225(3) 0.5407(2) 0.0222(7) Uani 1 1 d . . . . .
H1A H 0.465519 0.570043 0.479601 0.027 Uiso 1 1 calc R . . . .
H1B H 0.509973 0.696275 0.515971 0.027 Uiso 1 1 calc R . . . .
C2 C 0.6113(3) 0.5796(3) 0.6261(2) 0.0203(7) Uani 1 1 d . . . . .
C3 C 0.7553(4) 0.5999(3) 0.6188(3) 0.0250(8) Uani 1 1 d . . . . .
H3 H 0.772905 0.648296 0.565149 0.030 Uiso 1 1 calc R . . . .
C4 C 0.8711(3) 0.5490(3) 0.6901(2) 0.0246(8) Uani 1 1 d . . . . .
H4 H 0.969246 0.559697 0.684388 0.030 Uiso 1 1 calc R . . . .
C5 C 0.8440(3) 0.4821(3) 0.7703(2) 0.0212(7) Uani 1 1 d . . . . .
H5 H 0.922901 0.445600 0.819573 0.025 Uiso 1 1 calc R . . . .
C6 C 0.7002(3) 0.4693(3) 0.7773(2) 0.0172(6) Uani 1 1 d . . . . .
C7 C 0.6511(3) 0.3988(3) 0.8561(2) 0.0186(7) Uani 1 1 d . . . . .
C8 C 0.6499(4) 0.2761(4) 0.9921(3) 0.0321(9) Uani 1 1 d . . . . .
H8A H 0.659339 0.293195 1.068062 0.039 Uiso 1 1 calc R . . . .
H8B H 0.678240 0.196680 0.985336 0.039 Uiso 1 1 calc R . . . .
C9 C 0.4916(3) 0.2992(3) 0.9244(2) 0.0212(7) Uani 1 1 d . . . . .
H9 H 0.438472 0.344052 0.968190 0.025 Uiso 1 1 calc R . . . .
C10 C 0.4022(4) 0.1917(3) 0.8863(3) 0.0256(8) Uani 1 1 d . . . . .
C11 C 0.2412(4) 0.2220(4) 0.8334(3) 0.0347(9) Uani 1 1 d . . . . .
H11A H 0.200308 0.265417 0.883263 0.052 Uiso 1 1 calc GR . . . .
H11B H 0.183724 0.152820 0.813628 0.052 Uiso 1 1 calc GR . . . .
H11C H 0.236669 0.267007 0.769499 0.052 Uiso 1 1 calc GR . . . .
C12 C 0.4045(4) 0.1188(4) 0.9835(3) 0.0359(10) Uani 1 1 d . . . . .
H12A H 0.506530 0.097476 1.018238 0.054 Uiso 1 1 calc GR . . . .
H12B H 0.345624 0.050759 0.961058 0.054 Uiso 1 1 calc GR . . . .
H12C H 0.362982 0.161249 1.033630 0.054 Uiso 1 1 calc GR . . . .
C13 C 0.4676(5) 0.1273(4) 0.8081(3) 0.0445(11) Uani 1 1 d . . . . .
H13A H 0.463376 0.174165 0.745372 0.067 Uiso 1 1 calc GR . . . .
H13B H 0.411000 0.058105 0.786444 0.067 Uiso 1 1 calc GR . . . .
H13C H 0.570585 0.108172 0.842169 0.067 Uiso 1 1 calc GR . . . .
C14 C 0.8870(3) 0.3783(3) 1.0070(2) 0.0196(7) Uani 1 1 d . . . . .
C15 C 0.9437(3) 0.4857(3) 1.0175(2) 0.0247(7) Uani 1 1 d . . . . .
H15 H 0.885969 0.546448 0.981535 0.030 Uiso 1 1 calc R . . . .
C16 C 1.0852(4) 0.5054(3) 1.0804(3) 0.0320(9) Uani 1 1 d . . . . .
H16 H 1.124263 0.579579 1.086459 0.038 Uiso 1 1 calc R . . . .
C17 C 1.1691(4) 0.4189(4) 1.1340(3) 0.0388(10) Uani 1 1 d . . . . .
H17 H 1.266210 0.432960 1.176268 0.047 Uiso 1 1 calc R . . . .
C18 C 1.1112(4) 0.3106(4) 1.1262(3) 0.0366(10) Uani 1 1 d . . . . .
H18 H 1.168376 0.250538 1.163880 0.044 Uiso 1 1 calc R . . . .
C19 C 0.9703(4) 0.2903(3) 1.0634(3) 0.0288(8) Uani 1 1 d . . . . .
H19 H 0.930377 0.216472 1.058707 0.035 Uiso 1 1 calc R . . . .
C20 C 0.3260(4) 0.7833(3) 0.6429(3) 0.0265(8) Uani 1 1 d . . . . .
C21 C 0.1908(4) 0.8063(4) 0.6857(3) 0.0401(10) Uani 1 1 d . . . . .
H21A H 0.208550 0.873525 0.730855 0.060 Uiso 1 1 calc GR . . . .
H21B H 0.173172 0.741597 0.727533 0.060 Uiso 1 1 calc GR . . . .
H21C H 0.104131 0.818554 0.625965 0.060 Uiso 1 1 calc GR . . . .
C22 C 0.3488(6) 0.8806(4) 0.5728(3) 0.0509(12) Uani 1 1 d . . . . .
H22A H 0.429641 0.862636 0.540418 0.076 Uiso 1 1 calc GR . . . .
H22B H 0.373340 0.948856 0.616109 0.076 Uiso 1 1 calc GR . . . .
H22C H 0.257978 0.893203 0.516720 0.076 Uiso 1 1 calc GR . . . .
C23 C 0.4615(4) 0.7762(4) 0.7389(3) 0.0354(9) Uani 1 1 d . . . . .
H23A H 0.452000 0.710524 0.782336 0.053 Uiso 1 1 calc GR . . . .
H23B H 0.467605 0.844652 0.781908 0.053 Uiso 1 1 calc GR . . . .
H23C H 0.551094 0.768901 0.713761 0.053 Uiso 1 1 calc GR . . . .
C24 C 0.1689(4) 0.6436(4) 0.4442(3) 0.0302(8) Uani 1 1 d . U . . .
C25 C 0.0259(6) 0.6995(7) 0.4530(5) 0.0574(17) Uani 0.75 1 d . U P A 1
H25A H -0.010153 0.662190 0.508691 0.086 Uiso 0.75 1 calc GR . P A 1
H25B H -0.048479 0.693124 0.384826 0.086 Uiso 0.75 1 calc GR . P A 1
H25C H 0.044382 0.779210 0.471057 0.086 Uiso 0.75 1 calc GR . P A 1
C26 C 0.1382(7) 0.5235(6) 0.4073(5) 0.0596(17) Uani 0.75 1 d . U P A 1
H26A H 0.230725 0.486892 0.404368 0.089 Uiso 0.75 1 calc GR . P A 1
H26B H 0.069583 0.522805 0.336380 0.089 Uiso 0.75 1 calc GR . P A 1
H26C H 0.094206 0.482963 0.457258 0.089 Uiso 0.75 1 calc GR . P A 1
C27 C 0.2242(7) 0.7065(6) 0.3580(4) 0.0452(14) Uani 0.75 1 d . U P A 1
H27A H 0.249179 0.784181 0.380997 0.068 Uiso 0.75 1 calc GR . P A 1
H27B H 0.146523 0.706677 0.291229 0.068 Uiso 0.75 1 calc GR . P A 1
H27C H 0.312005 0.668556 0.347052 0.068 Uiso 0.75 1 calc GR . P A 1
C28 C 0.1489(16) 0.7533(15) 0.3847(11) 0.032(3) Uani 0.25 1 d . U P A 2
H28A H 0.102088 0.808065 0.422131 0.047 Uiso 0.25 1 calc GR . P A 2
H28B H 0.086116 0.741588 0.312696 0.047 Uiso 0.25 1 calc GR . P A 2
H28C H 0.245330 0.781940 0.380553 0.047 Uiso 0.25 1 calc GR . P A 2
C29 C 0.0204(14) 0.6092(15) 0.4704(11) 0.026(3) Uani 0.25 1 d . U P A 2
H29A H 0.029938 0.533329 0.500902 0.039 Uiso 0.25 1 calc GR . P A 2
H29B H -0.059712 0.610343 0.405024 0.039 Uiso 0.25 1 calc GR . P A 2
H29C H -0.001698 0.662605 0.521730 0.039 Uiso 0.25 1 calc GR . P A 2
C30 C 0.2052(15) 0.5489(15) 0.3729(10) 0.028(3) Uani 0.25 1 d . U P A 2
H30A H 0.292226 0.570089 0.348660 0.043 Uiso 0.25 1 calc GR . P A 2
H30B H 0.120933 0.537815 0.311192 0.043 Uiso 0.25 1 calc GR . P A 2
H30C H 0.225208 0.478816 0.413875 0.043 Uiso 0.25 1 calc GR . P A 2

loop_
_atom_site_aniso_label
_atom_site_aniso_U_11
_atom_site_aniso_U_22
_atom_site_aniso_U_33
_atom_site_aniso_U_23
_atom_site_aniso_U_13
_atom_site_aniso_U_12
Fe1 0.0145(2) 0.0201(3) 0.0192(2) -0.0007(2) 0.00337(16) 0.0004(2)
Cl1 0.0208(4) 0.0299(5) 0.0242(4) -0.0014(3) 0.0074(3) 0.0032(3)
Cl2 0.0503(6) 0.0274(5) 0.0273(5) -0.0074(4) 0.0109(4) -0.0038(4)
P1 0.0179(4) 0.0223(5) 0.0179(4) 0.0027(3) 0.0029(3) 0.0010(3)
N1 0.0165(12) 0.0151(15) 0.0197(12) -0.0012(11) 0.0040(10) 0.0000(11)
N2 0.0169(13) 0.0183(15) 0.0236(13) 0.0041(12) 0.0040(11) -0.0005(11)
N3 0.0159(13) 0.0222(17) 0.0216(13) 0.0059(12) 0.0007(10) -0.0021(12)
C1 0.0216(16) 0.024(2) 0.0208(15) 0.0052(14) 0.0056(13) 0.0066(14)
C2 0.0199(16) 0.0198(19) 0.0209(15) 0.0004(14) 0.0047(13) 0.0009(14)
C3 0.0240(17) 0.029(2) 0.0240(16) 0.0065(15) 0.0086(13) -0.0014(15)
C4 0.0175(16) 0.032(2) 0.0254(16) 0.0024(15) 0.0076(13) -0.0044(15)
C5 0.0155(13) 0.024(2) 0.0222(14) 0.0026(16) 0.0014(11) 0.0014(16)
C6 0.0169(13) 0.0155(17) 0.0185(13) -0.0020(15) 0.0032(10) -0.0001(15)
C7 0.0191(16) 0.0159(18) 0.0204(15) 0.0003(13) 0.0044(12) 0.0034(13)
C8 0.0195(18) 0.040(2) 0.0341(19) 0.0172(18) 0.0015(15) -0.0054(17)
C9 0.0173(16) 0.023(2) 0.0226(16) 0.0041(14) 0.0046(13) -0.0021(14)
C10 0.0259(17) 0.022(2) 0.0272(17) 0.0053(15) 0.0044(14) -0.0029(15)
C11 0.0265(19) 0.036(3) 0.036(2) 0.0074(18) -0.0016(16) -0.0122(17)
C12 0.0273(19) 0.038(3) 0.039(2) 0.0177(18) 0.0011(16) -0.0106(17)
C13 0.062(3) 0.024(2) 0.051(2) -0.0056(19) 0.019(2) -0.002(2)
C14 0.0137(15) 0.025(2) 0.0196(15) 0.0029(14) 0.0031(12) 0.0017(14)
C15 0.0219(15) 0.025(2) 0.0247(15) 0.0023(16) 0.0010(12) -0.0006(15)
C16 0.0265(17) 0.028(2) 0.0363(18) 0.0020(16) -0.0012(15) -0.0124(16)
C17 0.0213(18) 0.050(3) 0.038(2) 0.0083(19) -0.0051(15) -0.0070(17)
C18 0.0261(19) 0.038(3) 0.039(2) 0.0122(18) -0.0044(16) 0.0056(17)
C19 0.0244(18) 0.026(2) 0.0332(19) 0.0018(16) 0.0018(14) 0.0020(16)
C20 0.0330(19) 0.022(2) 0.0241(17) 0.0024(15) 0.0062(15) 0.0039(16)
C21 0.040(2) 0.037(3) 0.046(2) -0.0028(19) 0.0153(19) 0.0137(19)
C22 0.091(3) 0.025(2) 0.044(2) 0.002(2) 0.031(2) -0.001(2)
C23 0.038(2) 0.027(2) 0.038(2) -0.0098(18) 0.0038(17) -0.0012(18)
C24 0.0215(16) 0.044(2) 0.0217(15) 0.0065(17) -0.0002(13) -0.0003(16)
C25 0.033(3) 0.093(5) 0.041(3) 0.003(3) 0.001(2) 0.008(3)
C26 0.063(4) 0.061(4) 0.035(3) 0.003(3) -0.023(3) -0.016(3)
C27 0.045(3) 0.059(4) 0.027(2) 0.013(3) 0.002(2) -0.006(3)
C28 0.023(5) 0.050(7) 0.023(5) 0.011(5) 0.007(5) 0.000(5)
C29 0.011(5) 0.045(6) 0.020(5) 0.000(5) 0.001(4) -0.006(5)
C30 0.020(5) 0.051(7) 0.015(5) 0.005(5) 0.006(4) -0.009(5)

loop_
_atom_type_symbol
_atom_type_description
_atom_type_scat_dispersion_real
_atom_type_scat_dispersion_imag
_atom_type_scat_source
C C 0.0148 0.0070 'International Tables Vol C Tables 4.2.6.8 and 6.1.1.4'
H H 0.0000 0.0000 'International Tables Vol C Tables 4.2.6.8 and 6.1.1.4'
Cl Cl 0.3281 0.5435 'International Tables Vol C Tables 4.2.6.8 and 6.1.1.4'
Fe Fe -0.2784 2.5795 'International Tables Vol C Tables 4.2.6.8 and 6.1.1.4'
N N 0.0253 0.0136 'International Tables Vol C Tables 4.2.6.8 and 6.1.1.4'
P P 0.2596 0.3354 'International Tables Vol C Tables 4.2.6.8 and 6.1.1.4'

loop_
_geom_angle_atom_site_label_1
_geom_angle_atom_site_label_2
_geom_angle_atom_site_label_3
_geom_angle
_geom_angle_site_symmetry_1
_geom_angle_site_symmetry_3
_geom_angle_publ_flag
Cl1 Fe1 P1 97.74(3) . . ?
Cl2 Fe1 Cl1 132.67(4) . . ?
Cl2 Fe1 P1 94.75(3) . . ?
N1 Fe1 Cl1 127.90(7) . . ?
N1 Fe1 Cl2 99.27(7) . . ?
N1 Fe1 P1 78.81(7) . . ?
N1 Fe1 N2 75.72(9) . . ?
N2 Fe1 Cl1 90.50(7) . . ?
N2 Fe1 Cl2 98.57(8) . . ?
N2 Fe1 P1 152.80(8) . . ?
C1 P1 Fe1 92.03(11) . . ?
C1 P1 C20 103.25(16) . . ?
C1 P1 C24 101.66(15) . . ?
C20 P1 Fe1 115.31(11) . . ?
C20 P1 C24 110.51(17) . . ?
C24 P1 Fe1 127.32(14) . . ?
C2 N1 Fe1 122.96(19) . . ?
C2 N1 C6 119.8(2) . . ?
C6 N1 Fe1 116.5(2) . . ?
C7 N2 Fe1 114.7(2) . . ?
C7 N2 C9 108.7(3) . . ?
C9 N2 Fe1 134.54(19) . . ?
C7 N3 C8 107.6(2) . . ?
C7 N3 C14 132.5(3) . . ?
C14 N3 C8 119.1(2) . . ?
P1 C1 H1A 108.2 . . ?
P1 C1 H1B 108.2 . . ?
H1A C1 H1B 107.4 . . ?
C2 C1 P1 116.2(2) . . ?
C2 C1 H1A 108.2 . . ?
C2 C1 H1B 108.2 . . ?
N1 C2 C1 119.1(3) . . ?
N1 C2 C3 121.0(3) . . ?
C3 C2 C1 119.8(3) . . ?
C2 C3 H3 120.4 . . ?
C4 C3 C2 119.2(3) . . ?
C4 C3 H3 120.4 . . ?
C3 C4 H4 120.1 . . ?
C3 C4 C5 119.7(3) . . ?
C5 C4 H4 120.1 . . ?
C4 C5 H5 120.6 . . ?
C6 C5 C4 118.8(3) . . ?
C6 C5 H5 120.6 . . ?
N1 C6 C5 121.3(3) . . ?
N1 C6 C7 112.6(2) . . ?
C5 C6 C7 125.9(3) . . ?
N2 C7 N3 115.2(3) . . ?
N2 C7 C6 118.6(3) . . ?
N3 C7 C6 126.0(3) . . ?
N3 C8 H8A 111.1 . . ?
N3 C8 H8B 111.1 . . ?
N3 C8 C9 103.4(3) . . ?
H8A C8 H8B 109.0 . . ?
C9 C8 H8A 111.1 . . ?
C9 C8 H8B 111.1 . . ?
N2 C9 C8 104.1(2) . . ?
N2 C9 H9 108.4 . . ?
N2 C9 C10 113.7(3) . . ?
C8 C9 H9 108.4 . . ?
C10 C9 C8 113.6(3) . . ?
C10 C9 H9 108.4 . . ?
C11 C10 C9 110.0(3) . . ?
C12 C10 C9 108.3(3) . . ?
C12 C10 C11 108.0(3) . . ?
C13 C10 C9 110.7(3) . . ?
C13 C10 C11 109.7(3) . . ?
C13 C10 C12 110.2(3) . . ?
C10 C11 H11A 109.5 . . ?
C10 C11 H11B 109.5 . . ?
C10 C11 H11C 109.5 . . ?
H11A C11 H11B 109.5 . . ?
H11A C11 H11C 109.5 . . ?
H11B C11 H11C 109.5 . . ?
C10 C12 H12A 109.5 . . ?
C10 C12 H12B 109.5 . . ?
C10 C12 H12C 109.5 . . ?
H12A C12 H12B 109.5 . . ?
H12A C12 H12C 109.5 . . ?
H12B C12 H12C 109.5 . . ?
C10 C13 H13A 109.5 . . ?
C10 C13 H13B 109.5 . . ?
C10 C13 H13C 109.5 . . ?
H13A C13 H13B 109.5 . . ?
H13A C13 H13C 109.5 . . ?
H13B C13 H13C 109.5 . . ?
C15 C14 N3 123.0(3) . . ?
C15 C14 C19 119.5(3) . . ?
C19 C14 N3 117.3(3) . . ?
C14 C15 H15 120.0 . . ?
C14 C15 C16 120.1(3) . . ?
C16 C15 H15 120.0 . . ?
C15 C16 H16 119.6 . . ?
C17 C16 C15 120.7(3) . . ?
C17 C16 H16 119.6 . . ?
C16 C17 H17 120.2 . . ?
C16 C17 C18 119.6(3) . . ?
C18 C17 H17 120.2 . . ?
C17 C18 H18 120.0 . . ?
C19 C18 C17 120.0(4) . . ?
C19 C18 H18 120.0 . . ?
C14 C19 H19 120.0 . . ?
C18 C19 C14 120.1(4) . . ?
C18 C19 H19 120.0 . . ?
C21 C20 P1 109.2(3) . . ?
C21 C20 C23 107.6(3) . . ?
C22 C20 P1 115.7(2) . . ?
C22 C20 C21 109.7(3) . . ?
C22 C20 C23 108.3(3) . . ?
C23 C20 P1 105.9(3) . . ?
C20 C21 H21A 109.5 . . ?
C20 C21 H21B 109.5 . . ?
C20 C21 H21C 109.5 . . ?
H21A C21 H21B 109.5 . . ?
H21A C21 H21C 109.5 . . ?
H21B C21 H21C 109.5 . . ?
C20 C22 H22A 109.5 . . ?
C20 C22 H22B 109.5 . . ?
C20 C22 H22C 109.5 . . ?
H22A C22 H22B 109.5 . . ?
H22A C22 H22C 109.5 . . ?
H22B C22 H22C 109.5 . . ?
C20 C23 H23A 109.5 . . ?
C20 C23 H23B 109.5 . . ?
C20 C23 H23C 109.5 . . ?
H23A C23 H23B 109.5 . . ?
H23A C23 H23C 109.5 . . ?
H23B C23 H23C 109.5 . . ?
C25 C24 P1 110.4(3) . . ?
C25 C24 C27 107.9(4) . . ?
C26 C24 P1 107.4(3) . . ?
C26 C24 C25 109.6(5) . . ?
C26 C24 C27 107.4(4) . . ?
C27 C24 P1 113.9(3) . . ?
C28 C24 P1 117.6(6) . . ?
C28 C24 C29 109.7(9) . . ?
C28 C24 C30 109.9(9) . . ?
C29 C24 P1 103.2(5) . . ?
C30 C24 P1 109.3(5) . . ?
C30 C24 C29 106.4(8) . . ?
C24 C25 H25A 109.5 . . ?
C24 C25 H25B 109.5 . . ?
C24 C25 H25C 109.5 . . ?
H25A C25 H25B 109.5 . . ?
H25A C25 H25C 109.5 . . ?
H25B C25 H25C 109.5 . . ?
C24 C26 H26A 109.5 . . ?
C24 C26 H26B 109.5 . . ?
C24 C26 H26C 109.5 . . ?
H26A C26 H26B 109.5 . . ?
H26A C26 H26C 109.5 . . ?
H26B C26 H26C 109.5 . . ?
C24 C27 H27A 109.5 . . ?
C24 C27 H27B 109.5 . . ?
C24 C27 H27C 109.5 . . ?
H27A C27 H27B 109.5 . . ?
H27A C27 H27C 109.5 . . ?
H27B C27 H27C 109.5 . . ?
C24 C28 H28A 109.5 . . ?
C24 C28 H28B 109.5 . . ?
C24 C28 H28C 109.5 . . ?
H28A C28 H28B 109.5 . . ?
H28A C28 H28C 109.5 . . ?
H28B C28 H28C 109.5 . . ?
C24 C29 H29A 109.5 . . ?
C24 C29 H29B 109.5 . . ?
C24 C29 H29C 109.5 . . ?
H29A C29 H29B 109.5 . . ?
H29A C29 H29C 109.5 . . ?
H29B C29 H29C 109.5 . . ?
C24 C30 H30A 109.5 . . ?
C24 C30 H30B 109.5 . . ?
C24 C30 H30C 109.5 . . ?
H30A C30 H30B 109.5 . . ?
H30A C30 H30C 109.5 . . ?
H30B C30 H30C 109.5 . . ?

loop_
_geom_bond_atom_site_label_1
_geom_bond_atom_site_label_2
_geom_bond_distance
_geom_bond_site_symmetry_2
_geom_bond_publ_flag
Fe1 Cl1 2.3222(8) . ?
Fe1 Cl2 2.3021(10) . ?
Fe1 P1 2.6438(10) . ?
Fe1 N1 2.152(2) . ?
Fe1 N2 2.163(3) . ?
P1 C1 1.843(3) . ?
P1 C20 1.888(4) . ?
P1 C24 1.892(3) . ?
N1 C2 1.336(4) . ?
N1 C6 1.360(4) . ?
N2 C7 1.297(4) . ?
N2 C9 1.478(4) . ?
N3 C7 1.374(4) . ?
N3 C8 1.467(4) . ?
N3 C14 1.428(4) . ?
C1 H1A 0.9900 . ?
C1 H1B 0.9900 . ?
C1 C2 1.505(4) . ?
C2 C3 1.398(4) . ?
C3 H3 0.9500 . ?
C3 C4 1.374(5) . ?
C4 H4 0.9500 . ?
C4 C5 1.386(5) . ?
C5 H5 0.9500 . ?
C5 C6 1.383(4) . ?
C6 C7 1.484(4) . ?
C8 H8A 0.9900 . ?
C8 H8B 0.9900 . ?
C8 C9 1.544(4) . ?
C9 H9 1.0000 . ?
C9 C10 1.538(5) . ?
C10 C11 1.532(5) . ?
C10 C12 1.527(5) . ?
C10 C13 1.521(5) . ?
C11 H11A 0.9800 . ?
C11 H11B 0.9800 . ?
C11 H11C 0.9800 . ?
C12 H12A 0.9800 . ?
C12 H12B 0.9800 . ?
C12 H12C 0.9800 . ?
C13 H13A 0.9800 . ?
C13 H13B 0.9800 . ?
C13 H13C 0.9800 . ?
C14 C15 1.376(5) . ?
C14 C19 1.395(5) . ?
C15 H15 0.9500 . ?
C15 C16 1.389(4) . ?
C16 H16 0.9500 . ?
C16 C17 1.370(5) . ?
C17 H17 0.9500 . ?
C17 C18 1.390(6) . ?
C18 H18 0.9500 . ?
C18 C19 1.384(5) . ?
C19 H19 0.9500 . ?
C20 C21 1.533(5) . ?
C20 C22 1.521(5) . ?
C20 C23 1.539(5) . ?
C21 H21A 0.9800 . ?
C21 H21B 0.9800 . ?
C21 H21C 0.9800 . ?
C22 H22A 0.9800 . ?
C22 H22B 0.9800 . ?
C22 H22C 0.9800 . ?
C23 H23A 0.9800 . ?
C23 H23B 0.9800 . ?
C23 H23C 0.9800 . ?
C24 C25 1.526(7) . ?
C24 C26 1.509(8) . ?
C24 C27 1.542(6) . ?
C24 C28 1.503(17) . ?
C24 C29 1.569(13) . ?
C24 C30 1.549(16) . ?
C25 H25A 0.9800 . ?
C25 H25B 0.9800 . ?
C25 H25C 0.9800 . ?
C26 H26A 0.9800 . ?
C26 H26B 0.9800 . ?
C26 H26C 0.9800 . ?
C27 H27A 0.9800 . ?
C27 H27B 0.9800 . ?
C27 H27C 0.9800 . ?
C28 H28A 0.9800 . ?
C28 H28B 0.9800 . ?
C28 H28C 0.9800 . ?
C29 H29A 0.9800 . ?
C29 H29B 0.9800 . ?
C29 H29C 0.9800 . ?
C30 H30A 0.9800 . ?
C30 H30B 0.9800 . ?
C30 H30C 0.9800 . ?

loop_
_twin_individual_id
_twin_individual_mass_fraction_refined
1 0.973(7)
2 0.027(7)
